data_7160810
loop_
_publ_author_name
'Mo, Shuyuan'
'Yang, Jian'
'Zhao, Jie'
'Wang, Jianping'
'Zhang, Yonghui'
'Hu, Zhengxi'

_publ_section_title
;
 Trichosterol A, a unique 6/6/6/5/6-fused steroid-alkaloid hybrid with
 bioherbicidal activity from <i>Trichoderma koningiopsis</i>.
;
_journal_issue 45
_journal_name_full 'Organic &amp; biomolecular chemistry'
_journal_page_first 10280
_journal_page_last 10284
_journal_paper_doi 10.1039/d5ob01352f
_journal_volume 23
_journal_year 2025
_chemical_absolute_configuration ad
_chemical_formula_sum 'C34 H53 N O4'
_chemical_formula_weight 539.77
_space_group_crystal_system monoclinic
_space_group_IT_number 5
_space_group_name_Hall 'C 2y'
_space_group_name_H-M_alt 'C 1 2 1'
_atom_sites_solution_hydrogens geom
_audit_creation_method SHELXL-2014/7
_audit_update_record
;
2024-05-12 deposited with the CCDC.	2025-10-17 downloaded from the CCDC.
;
_cell_angle_alpha 90
_cell_angle_beta 90.9550(10)
_cell_angle_gamma 90
_cell_formula_units_Z 4
_cell_length_a 45.0958(4)
_cell_length_b 5.91330(10)
_cell_length_c 11.88360(10)
_cell_measurement_reflns_used 19528
_cell_measurement_temperature 293(2)
_cell_measurement_theta_max 73.572
_cell_measurement_theta_min 3.696
_cell_volume 3168.50(7)
_computing_structure_refinement 'SHELXL-2014/7 (Sheldrick, 2014)'
_diffrn_ambient_temperature 293(2)
_diffrn_measured_fraction_theta_full 1.000
_diffrn_measured_fraction_theta_max 0.988
_diffrn_measurement_device_type CCD
_diffrn_radiation_type CuK\a
_diffrn_radiation_wavelength 1.54178
_diffrn_reflns_av_R_equivalents 0.0439
_diffrn_reflns_av_unetI/netI 0.0263
_diffrn_reflns_Laue_measured_fraction_full 1.000
_diffrn_reflns_Laue_measured_fraction_max 0.988
_diffrn_reflns_limit_h_max 55
_diffrn_reflns_limit_h_min -55
_diffrn_reflns_limit_k_max 6
_diffrn_reflns_limit_k_min -7
_diffrn_reflns_limit_l_max 14
_diffrn_reflns_limit_l_min -14
_diffrn_reflns_number 33517
_diffrn_reflns_point_group_measured_fraction_full 0.995
_diffrn_reflns_point_group_measured_fraction_max 0.966
_diffrn_reflns_theta_full 67.679
_diffrn_reflns_theta_max 74.111
_diffrn_reflns_theta_min 1.960
_exptl_absorpt_coefficient_mu 0.566
_exptl_absorpt_correction_type multi-scan
_exptl_absorpt_process_details sadabs
_exptl_crystal_colour colorless
_exptl_crystal_density_diffrn 1.132
_exptl_crystal_description block
_exptl_crystal_F_000 1184
_exptl_crystal_size_max 0.400
_exptl_crystal_size_mid 0.150
_exptl_crystal_size_min 0.040
_exptl_transmission_factor_max 0.864
_exptl_transmission_factor_min 0.864
_refine_diff_density_max 0.124
_refine_diff_density_min -0.218
_refine_diff_density_rms 0.039
_refine_ls_abs_structure_details
;
 Flack x determined using 2516 quotients [(I+)-(I-)]/[(I+)+(I-)]
 (Parsons, Flack and Wagner, Acta Cryst. B69 (2013) 249-259).
;
_refine_ls_abs_structure_Flack 0.09(7)
_refine_ls_extinction_method none
_refine_ls_goodness_of_fit_ref 1.059
_refine_ls_hydrogen_treatment constr
_refine_ls_matrix_type full
_refine_ls_number_parameters 387
_refine_ls_number_reflns 6243
_refine_ls_number_restraints 81
_refine_ls_restrained_S_all 1.060
_refine_ls_R_factor_all 0.0342
_refine_ls_R_factor_gt 0.0324
_refine_ls_shift/su_max 0.001
_refine_ls_shift/su_mean 0.000
_refine_ls_structure_factor_coef Fsqd
_refine_ls_weighting_details 'w=1/[\s^2^(Fo^2^)+(0.0456P)^2^+0.7613P] where P=(Fo^2^+2Fc^2^)/3'
_refine_ls_weighting_scheme calc
_refine_ls_wR_factor_gt 0.0814
_refine_ls_wR_factor_ref 0.0826
_reflns_Friedel_coverage 0.777
_reflns_Friedel_fraction_full 0.988
_reflns_Friedel_fraction_max 0.940
_reflns_number_gt 5972
_reflns_number_total 6243
_reflns_threshold_expression 'I > 2\s(I)'
_cod_data_source_file d5ob01352f2.cif
_cod_data_source_block 1_a
_cod_depositor_comments
;
The following automatic conversions were performed:

data item '_chemical_absolute_configuration' value 'AD' was changed
to 'ad' in accordance with the
/home/data/users/saulius/crontab/automatic-downloads/rss-feeds/RSC/lib/dictionaries/cif_core.dic
dictionary named 'cif_core.dic' version 2.4.2 last updated on
2011-04-26.

Automatic conversion script
Id: cif_fix_values 8170 2020-07-09 18:12:32Z antanas 

 Adding full bibliography for 7160810.cif.
;
_cod_original_sg_symbol_H-M 'C 2'
_cod_database_code 7160810
_shelx_shelxl_version_number 2014/7
_shelx_space_group_comment
;
The symmetry employed for this shelxl refinement is uniquely defined
by the following loop, which should always be used as a source of
symmetry information in preference to the above space-group names.
They are only intended as comments.
;
_shelx_estimated_absorpt_t_min 0.805
_shelx_estimated_absorpt_t_max 0.978

loop_
_space_group_symop_operation_xyz
'x, y, z'
'-x, y, -z'
'x+1/2, y+1/2, z'
'-x+1/2, y+1/2, -z'

loop_
_atom_site_label
_atom_site_type_symbol
_atom_site_fract_x
_atom_site_fract_y
_atom_site_fract_z
_atom_site_U_iso_or_equiv
_atom_site_adp_type
_atom_site_occupancy
_atom_site_site_symmetry_order
_atom_site_calc_flag
_atom_site_refinement_flags_posn
_atom_site_refinement_flags_adp
_atom_site_refinement_flags_occupancy
_atom_site_disorder_assembly
_atom_site_disorder_group
C1 C 0.82615(5) 0.9081(4) 0.2886(2) 0.0459(5) Uani 1 1 d . . . . .
H1A H 0.8462 0.9536 0.2744 0.069 Uiso 1 1 calc R U . . .
H1B H 0.8205 0.9607 0.3616 0.069 Uiso 1 1 calc R U . . .
H1C H 0.8131 0.9721 0.2323 0.069 Uiso 1 1 calc R U . . .
C2 C 0.83153(5) 0.5648(4) 0.16734(17) 0.0407(5) Uani 1 1 d . . . . .
H2A H 0.8163 0.6106 0.1147 0.061 Uiso 1 1 calc R U . . .
H2B H 0.8328 0.4028 0.1685 0.061 Uiso 1 1 calc R U . . .
H2C H 0.8502 0.6269 0.1451 0.061 Uiso 1 1 calc R U . . .
C3 C 0.82399(4) 0.6508(4) 0.28458(17) 0.0327(4) Uani 1 1 d . . . . .
H3 H 0.8391 0.5912 0.3369 0.039 Uiso 1 1 calc R U . . .
C4 C 0.79380(4) 0.5579(4) 0.32211(15) 0.0315(4) Uani 1 1 d . . . . .
H4 H 0.7940 0.3940 0.3098 0.038 Uiso 1 1 calc R U . . .
C5 C 0.76789(4) 0.6525(4) 0.25623(16) 0.0299(4) Uani 1 1 d . . . . .
H5 H 0.7656 0.8088 0.2565 0.036 Uiso 1 1 calc R U . . .
C6 C 0.74804(4) 0.5338(4) 0.19781(14) 0.0283(4) Uani 1 1 d . . . . .
H6 H 0.7510 0.3785 0.1923 0.034 Uiso 1 1 calc R U . . .
C7 C 0.72097(4) 0.6319(3) 0.13955(15) 0.0267(4) Uani 1 1 d . . . . .
H7 H 0.7217 0.7968 0.1471 0.032 Uiso 1 1 calc R U . . .
C8 C 0.69276(4) 0.5460(3) 0.19813(14) 0.0251(4) Uani 1 1 d . . . . .
H8 H 0.6914 0.3829 0.1842 0.030 Uiso 1 1 calc R U . . .
C9 C 0.69474(4) 0.5802(4) 0.32775(14) 0.0310(4) Uani 1 1 d . . . . .
H9A H 0.7047 0.4528 0.3632 0.037 Uiso 1 1 calc R U . . .
H9B H 0.7058 0.7167 0.3458 0.037 Uiso 1 1 calc R U . . .
C10 C 0.66255(4) 0.5993(4) 0.36975(14) 0.0300(4) Uani 1 1 d . . . . .
H10A H 0.6586 0.4873 0.4273 0.036 Uiso 1 1 calc R U . . .
H10B H 0.6587 0.7487 0.3999 0.036 Uiso 1 1 calc R U . . .
C11 C 0.64377(4) 0.5554(3) 0.26399(13) 0.0227(3) Uani 1 1 d . . . . .
H11 H 0.6438 0.3910 0.2538 0.027 Uiso 1 1 calc R U . . .
C12 C 0.66218(4) 0.6516(3) 0.16541(14) 0.0227(4) Uani 1 1 d . . . . .
C13 C 0.64723(4) 0.5701(3) 0.05552(13) 0.0253(4) Uani 1 1 d . . . . .
H13A H 0.6484 0.4065 0.0516 0.030 Uiso 1 1 calc R U . . .
H13B H 0.6578 0.6316 -0.0080 0.030 Uiso 1 1 calc R U . . .
C14 C 0.61445(4) 0.6430(3) 0.04738(14) 0.0258(4) Uani 1 1 d . . . . .
H14A H 0.6133 0.8067 0.0448 0.031 Uiso 1 1 calc R U . . .
H14B H 0.6057 0.5844 -0.0217 0.031 Uiso 1 1 calc R U . . .
C15 C 0.59684(4) 0.5559(3) 0.14819(13) 0.0221(3) Uani 1 1 d . . . . .
H15 H 0.5980 0.3905 0.1448 0.027 Uiso 1 1 calc R U . . .
C16 C 0.61137(4) 0.6236(3) 0.26165(13) 0.0221(3) Uani 1 1 d . . . . .
C17 C 0.60385(4) 0.8598(3) 0.29703(14) 0.0246(4) Uani 1 1 d . . . . .
H17 H 0.6182 0.9685 0.3132 0.029 Uiso 1 1 calc R U . . .
C18 C 0.57497(4) 0.9005(3) 0.30332(14) 0.0247(4) Uani 1 1 d . . . . .
H18 H 0.5673 1.0405 0.3233 0.030 Uiso 1 1 calc R U . . .
C19 C 0.55586(4) 0.6991(3) 0.27515(14) 0.0229(4) Uani 1 1 d . . . . .
C20 C 0.56285(4) 0.6145(3) 0.15227(13) 0.0225(4) Uani 1 1 d . . . . .
C21 C 0.54426(4) 0.4010(3) 0.12773(14) 0.0230(4) Uani 1 1 d . . . . .
H21A H 0.5473 0.3553 0.0504 0.028 Uiso 1 1 calc R U . . .
H21B H 0.5513 0.2795 0.1760 0.028 Uiso 1 1 calc R U . . .
C22 C 0.51085(4) 0.4329(3) 0.14584(14) 0.0256(4) Uani 1 1 d . . . . .
H22A H 0.5030 0.5393 0.0908 0.031 Uiso 1 1 calc R U . . .
H22B H 0.5008 0.2896 0.1346 0.031 Uiso 1 1 calc R U . . .
C23 C 0.50489(4) 0.5197(3) 0.26318(13) 0.0243(4) Uani 1 1 d . . . . .
H23 H 0.5107 0.4036 0.3181 0.029 Uiso 1 1 calc R U . . .
C24 C 0.52248(4) 0.7357(3) 0.28779(14) 0.0244(4) Uani 1 1 d . . . . .
H24A H 0.5185 0.7856 0.3638 0.029 Uiso 1 1 calc R U . . .
H24B H 0.5159 0.8539 0.2365 0.029 Uiso 1 1 calc R U . . .
C25 C 0.78899(5) 0.5975(5) 0.44815(17) 0.0501(6) Uani 1 1 d . . . . .
H25A H 0.7861 0.7560 0.4616 0.075 Uiso 1 1 calc R U . . .
H25B H 0.8061 0.5461 0.4901 0.075 Uiso 1 1 calc R U . . .
H25C H 0.7718 0.5154 0.4716 0.075 Uiso 1 1 calc R U . . .
C26 C 0.72117(4) 0.5733(4) 0.01359(15) 0.0339(4) Uani 1 1 d . . . . .
H26A H 0.7406 0.6012 -0.0156 0.051 Uiso 1 1 calc R U . . .
H26B H 0.7069 0.6654 -0.0259 0.051 Uiso 1 1 calc R U . . .
H26C H 0.7162 0.4166 0.0036 0.051 Uiso 1 1 calc R U . . .
C27 C 0.66466(4) 0.9100(3) 0.16488(16) 0.0277(4) Uani 1 1 d . . . . .
H27A H 0.6765 0.9570 0.1028 0.042 Uiso 1 1 calc R U . . .
H27B H 0.6738 0.9599 0.2341 0.042 Uiso 1 1 calc R U . . .
H27C H 0.6452 0.9750 0.1573 0.042 Uiso 1 1 calc R U . . .
C28 C 0.55468(4) 0.7989(3) 0.06611(14) 0.0262(4) Uani 1 1 d . . . . .
H28A H 0.5583 0.7440 -0.0085 0.039 Uiso 1 1 calc R U . . .
H28B H 0.5666 0.9308 0.0802 0.039 Uiso 1 1 calc R U . . .
H28C H 0.5341 0.8371 0.0728 0.039 Uiso 1 1 calc R U . . .
C29 C 0.55878(4) 0.4917(3) 0.46585(14) 0.0233(3) Uani 1 1 d . . . . .
C30 C 0.57935(4) 0.3695(3) 0.54276(14) 0.0252(4) Uani 1 1 d . . . . .
H30 H 0.5991 0.4150 0.5480 0.030 Uiso 1 1 calc R U . . .
C31 C 0.57025(4) 0.1958(3) 0.60467(15) 0.0287(4) Uani 1 1 d D . . . .
C35 C 0.54028(5) 0.0869(4) 0.59094(18) 0.0379(5) Uani 1 1 d . . . . .
H35A H 0.5300 0.1532 0.5278 0.057 Uiso 1 1 calc R U . . .
H35B H 0.5291 0.1103 0.6579 0.057 Uiso 1 1 calc R U . . .
H35C H 0.5427 -0.0723 0.5783 0.057 Uiso 1 1 calc R U . . .
C32A C 0.5918(4) 0.121(4) 0.7013(12) 0.044(3) Uani 0.46(4) 1 d D U P A 1
H32A H 0.5961 -0.0386 0.6937 0.052 Uiso 0.46(4) 1 calc R U P A 1
H32B H 0.6103 0.2039 0.6956 0.052 Uiso 0.46(4) 1 calc R U P A 1
C33A C 0.5784(4) 0.165(4) 0.8153(7) 0.041(3) Uani 0.46(4) 1 d D U P A 1
H33A H 0.5593 0.0892 0.8187 0.049 Uiso 0.46(4) 1 calc R U P A 1
H33B H 0.5912 0.0995 0.8731 0.049 Uiso 0.46(4) 1 calc R U P A 1
O4A O 0.5744(4) 0.401(4) 0.8382(11) 0.047(3) Uani 0.46(4) 1 d D U P A 1
H4A H 0.5633 0.4562 0.7904 0.071 Uiso 0.46(4) 1 calc R U P A 1
C32B C 0.5889(3) 0.072(3) 0.6880(11) 0.038(2) Uani 0.54(4) 1 d D U P A 2
H32C H 0.6089 0.1304 0.6859 0.046 Uiso 0.54(4) 1 calc R U P A 2
H32D H 0.5895 -0.0865 0.6670 0.046 Uiso 0.54(4) 1 calc R U P A 2
C33B C 0.5775(3) 0.091(3) 0.8085(7) 0.043(2) Uani 0.54(4) 1 d D U P A 2
H33C H 0.5582 0.0201 0.8126 0.051 Uiso 0.54(4) 1 calc R U P A 2
H33D H 0.5909 0.0112 0.8592 0.051 Uiso 0.54(4) 1 calc R U P A 2
O4B O 0.5752(3) 0.321(3) 0.8437(9) 0.044(2) Uani 0.54(4) 1 d D U P A 2
H4B H 0.5642 0.3902 0.8002 0.066 Uiso 0.54(4) 1 calc R U P A 2
N1 N 0.56694(3) 0.5191(3) 0.35637(11) 0.0222(3) Uani 1 1 d . . . . .
O1 O 0.53421(3) 0.5528(3) 0.49836(10) 0.0327(3) Uani 1 1 d . . . . .
O2 O 0.59767(3) 0.4660(2) 0.34280(9) 0.0233(3) Uani 1 1 d . . . . .
O3 O 0.47374(3) 0.5620(3) 0.27200(10) 0.0293(3) Uani 1 1 d . . . . .
H3O H 0.4692 0.5624 0.3385 0.035 Uiso 1 1 calc R U . . .

loop_
_atom_site_aniso_label
_atom_site_aniso_U_11
_atom_site_aniso_U_22
_atom_site_aniso_U_33
_atom_site_aniso_U_23
_atom_site_aniso_U_13
_atom_site_aniso_U_12
C1 0.0467(12) 0.0395(13) 0.0511(13) -0.0009(10) -0.0106(10) -0.0063(10)
C2 0.0353(10) 0.0498(13) 0.0373(10) -0.0015(10) 0.0040(8) 0.0014(10)
C3 0.0296(9) 0.0352(11) 0.0332(10) 0.0009(8) -0.0042(7) 0.0001(8)
C4 0.0294(9) 0.0356(11) 0.0295(9) 0.0005(8) -0.0015(7) 0.0018(8)
C5 0.0295(9) 0.0297(10) 0.0307(9) -0.0006(8) 0.0006(7) 0.0020(8)
C6 0.0274(8) 0.0303(10) 0.0274(8) -0.0002(8) 0.0046(7) 0.0002(8)
C7 0.0244(8) 0.0292(9) 0.0264(9) 0.0014(7) 0.0017(6) -0.0028(7)
C8 0.0254(8) 0.0264(9) 0.0237(8) 0.0016(7) 0.0016(6) -0.0011(7)
C9 0.0276(9) 0.0426(12) 0.0228(8) 0.0032(8) 0.0000(7) 0.0014(9)
C10 0.0308(9) 0.0386(11) 0.0207(8) 0.0015(8) 0.0009(7) 0.0000(8)
C11 0.0257(8) 0.0229(8) 0.0196(7) 0.0020(7) 0.0024(6) 0.0003(7)
C12 0.0256(8) 0.0215(9) 0.0211(8) 0.0016(7) 0.0028(6) -0.0007(7)
C13 0.0276(8) 0.0290(9) 0.0195(7) 0.0004(7) 0.0043(6) 0.0000(8)
C14 0.0276(9) 0.0305(9) 0.0194(8) 0.0001(7) 0.0029(6) 0.0003(7)
C15 0.0273(8) 0.0197(8) 0.0194(7) -0.0003(7) 0.0029(6) 0.0011(7)
C16 0.0267(8) 0.0221(8) 0.0176(7) 0.0026(6) 0.0039(6) 0.0000(7)
C17 0.0346(9) 0.0215(9) 0.0177(7) -0.0002(6) 0.0026(7) -0.0013(7)
C18 0.0365(9) 0.0200(9) 0.0176(7) 0.0002(6) 0.0024(7) 0.0030(7)
C19 0.0294(9) 0.0221(9) 0.0171(8) 0.0015(6) 0.0022(6) 0.0040(7)
C20 0.0275(8) 0.0227(9) 0.0175(7) -0.0003(7) 0.0030(6) 0.0033(7)
C21 0.0269(8) 0.0243(9) 0.0179(7) -0.0022(6) 0.0023(6) 0.0032(7)
C22 0.0257(8) 0.0309(10) 0.0203(8) -0.0017(7) 0.0018(6) 0.0024(7)
C23 0.0245(8) 0.0300(10) 0.0186(7) 0.0017(7) 0.0026(6) 0.0049(7)
C24 0.0291(9) 0.0264(9) 0.0177(8) 0.0007(7) 0.0037(6) 0.0074(7)
C25 0.0412(11) 0.0777(19) 0.0313(10) 0.0031(12) 0.0002(8) 0.0060(12)
C26 0.0272(9) 0.0469(12) 0.0279(9) 0.0023(9) 0.0032(7) -0.0024(9)
C27 0.0302(9) 0.0243(9) 0.0288(9) 0.0018(7) 0.0033(7) -0.0020(7)
C28 0.0317(9) 0.0273(9) 0.0197(8) 0.0028(7) 0.0042(7) 0.0050(7)
C29 0.0283(8) 0.0230(9) 0.0188(7) -0.0006(6) 0.0027(6) -0.0005(7)
C30 0.0220(8) 0.0342(10) 0.0194(8) 0.0005(7) 0.0007(6) -0.0007(7)
C31 0.0289(9) 0.0319(10) 0.0254(9) 0.0052(8) 0.0067(7) 0.0055(8)
C35 0.0413(11) 0.0278(11) 0.0447(11) -0.0004(9) 0.0099(9) -0.0063(9)
C32A 0.039(5) 0.056(6) 0.037(4) 0.024(4) 0.002(3) 0.017(4)
C33A 0.031(3) 0.058(8) 0.034(3) 0.030(4) 0.006(3) 0.013(5)
O4A 0.040(3) 0.077(8) 0.025(3) 0.004(4) -0.0092(19) 0.005(5)
C32B 0.026(3) 0.052(5) 0.036(3) 0.015(3) 0.009(2) 0.005(3)
C33B 0.037(3) 0.053(6) 0.038(3) 0.024(3) 0.002(2) 0.003(4)
O4B 0.038(3) 0.063(7) 0.029(2) 0.009(4) -0.0105(16) -0.001(4)
N1 0.0230(7) 0.0249(8) 0.0188(6) 0.0017(6) 0.0033(5) 0.0035(6)
O1 0.0329(7) 0.0457(8) 0.0197(6) 0.0042(6) 0.0063(5) 0.0138(6)
O2 0.0229(6) 0.0250(6) 0.0222(6) 0.0061(5) 0.0052(4) 0.0030(5)
O3 0.0267(6) 0.0407(8) 0.0207(6) 0.0017(6) 0.0064(4) 0.0058(6)

loop_
_atom_type_symbol
_atom_type_description
_atom_type_scat_dispersion_real
_atom_type_scat_dispersion_imag
_atom_type_scat_source
C C 0.0181 0.0091 'International Tables Vol C Tables 4.2.6.8 and 6.1.1.4'
H H 0.0000 0.0000 'International Tables Vol C Tables 4.2.6.8 and 6.1.1.4'
N N 0.0311 0.0180 'International Tables Vol C Tables 4.2.6.8 and 6.1.1.4'
O O 0.0492 0.0322 'International Tables Vol C Tables 4.2.6.8 and 6.1.1.4'

loop_
_geom_angle_atom_site_label_1
_geom_angle_atom_site_label_2
_geom_angle_atom_site_label_3
_geom_angle
_geom_angle_site_symmetry_1
_geom_angle_site_symmetry_3
_geom_angle_publ_flag
C3 C1 H1A 109.5 . . ?
C3 C1 H1B 109.5 . . ?
H1A C1 H1B 109.5 . . ?
C3 C1 H1C 109.5 . . ?
H1A C1 H1C 109.5 . . ?
H1B C1 H1C 109.5 . . ?
C3 C2 H2A 109.5 . . ?
C3 C2 H2B 109.5 . . ?
H2A C2 H2B 109.5 . . ?
C3 C2 H2C 109.5 . . ?
H2A C2 H2C 109.5 . . ?
H2B C2 H2C 109.5 . . ?
C1 C3 C2 110.2(2) . . ?
C1 C3 C4 113.76(18) . . ?
C2 C3 C4 110.87(16) . . ?
C1 C3 H3 107.2 . . ?
C2 C3 H3 107.2 . . ?
C4 C3 H3 107.2 . . ?
C5 C4 C25 109.27(16) . . ?
C5 C4 C3 113.53(16) . . ?
C25 C4 C3 111.57(17) . . ?
C5 C4 H4 107.4 . . ?
C25 C4 H4 107.4 . . ?
C3 C4 H4 107.4 . . ?
C6 C5 C4 126.02(19) . . ?
C6 C5 H5 117.0 . . ?
C4 C5 H5 117.0 . . ?
C5 C6 C7 124.80(19) . . ?
C5 C6 H6 117.6 . . ?
C7 C6 H6 117.6 . . ?
C6 C7 C26 110.00(15) . . ?
C6 C7 C8 109.42(14) . . ?
C26 C7 C8 112.51(14) . . ?
C6 C7 H7 108.3 . . ?
C26 C7 H7 108.3 . . ?
C8 C7 H7 108.3 . . ?
C7 C8 C9 111.66(14) . . ?
C7 C8 C12 119.17(15) . . ?
C9 C8 C12 103.37(13) . . ?
C7 C8 H8 107.3 . . ?
C9 C8 H8 107.3 . . ?
C12 C8 H8 107.3 . . ?
C10 C9 C8 106.87(14) . . ?
C10 C9 H9A 110.3 . . ?
C8 C9 H9A 110.3 . . ?
C10 C9 H9B 110.3 . . ?
C8 C9 H9B 110.3 . . ?
H9A C9 H9B 108.6 . . ?
C11 C10 C9 103.46(13) . . ?
C11 C10 H10A 111.1 . . ?
C9 C10 H10A 111.1 . . ?
C11 C10 H10B 111.1 . . ?
C9 C10 H10B 111.1 . . ?
H10A C10 H10B 109.0 . . ?
C16 C11 C10 119.44(14) . . ?
C16 C11 C12 114.56(13) . . ?
C10 C11 C12 105.22(14) . . ?
C16 C11 H11 105.5 . . ?
C10 C11 H11 105.5 . . ?
C12 C11 H11 105.5 . . ?
C27 C12 C13 109.88(15) . . ?
C27 C12 C11 114.06(15) . . ?
C13 C12 C11 107.06(13) . . ?
C27 C12 C8 109.69(15) . . ?
C13 C12 C8 117.42(14) . . ?
C11 C12 C8 98.45(13) . . ?
C12 C13 C14 111.87(14) . . ?
C12 C13 H13A 109.2 . . ?
C14 C13 H13A 109.2 . . ?
C12 C13 H13B 109.2 . . ?
C14 C13 H13B 109.2 . . ?
H13A C13 H13B 107.9 . . ?
C15 C14 C13 111.40(14) . . ?
C15 C14 H14A 109.3 . . ?
C13 C14 H14A 109.3 . . ?
C15 C14 H14B 109.3 . . ?
C13 C14 H14B 109.3 . . ?
H14A C14 H14B 108.0 . . ?
C14 C15 C16 112.15(14) . . ?
C14 C15 C20 117.80(14) . . ?
C16 C15 C20 108.40(13) . . ?
C14 C15 H15 105.9 . . ?
C16 C15 H15 105.9 . . ?
C20 C15 H15 105.9 . . ?
O2 C16 C17 107.72(12) . . ?
O2 C16 C11 103.47(13) . . ?
C17 C16 C11 117.72(15) . . ?
O2 C16 C15 103.29(13) . . ?
C17 C16 C15 113.10(14) . . ?
C11 C16 C15 110.03(13) . . ?
C18 C17 C16 114.31(16) . . ?
C18 C17 H17 122.8 . . ?
C16 C17 H17 122.8 . . ?
C17 C18 C19 113.73(16) . . ?
C17 C18 H18 123.1 . . ?
C19 C18 H18 123.1 . . ?
C18 C19 N1 103.45(13) . . ?
C18 C19 C24 115.25(15) . . ?
N1 C19 C24 110.56(13) . . ?
C18 C19 C20 109.49(14) . . ?
N1 C19 C20 107.32(13) . . ?
C24 C19 C20 110.31(13) . . ?
C28 C20 C21 109.37(14) . . ?
C28 C20 C15 111.03(13) . . ?
C21 C20 C15 109.93(14) . . ?
C28 C20 C19 110.01(14) . . ?
C21 C20 C19 108.53(13) . . ?
C15 C20 C19 107.93(13) . . ?
C22 C21 C20 113.86(14) . . ?
C22 C21 H21A 108.8 . . ?
C20 C21 H21A 108.8 . . ?
C22 C21 H21B 108.8 . . ?
C20 C21 H21B 108.8 . . ?
H21A C21 H21B 107.7 . . ?
C23 C22 C21 111.10(14) . . ?
C23 C22 H22A 109.4 . . ?
C21 C22 H22A 109.4 . . ?
C23 C22 H22B 109.4 . . ?
C21 C22 H22B 109.4 . . ?
H22A C22 H22B 108.0 . . ?
O3 C23 C22 108.41(13) . . ?
O3 C23 C24 110.26(14) . . ?
C22 C23 C24 111.09(14) . . ?
O3 C23 H23 109.0 . . ?
C22 C23 H23 109.0 . . ?
C24 C23 H23 109.0 . . ?
C23 C24 C19 111.75(14) . . ?
C23 C24 H24A 109.3 . . ?
C19 C24 H24A 109.3 . . ?
C23 C24 H24B 109.3 . . ?
C19 C24 H24B 109.3 . . ?
H24A C24 H24B 107.9 . . ?
C4 C25 H25A 109.5 . . ?
C4 C25 H25B 109.5 . . ?
H25A C25 H25B 109.5 . . ?
C4 C25 H25C 109.5 . . ?
H25A C25 H25C 109.5 . . ?
H25B C25 H25C 109.5 . . ?
C7 C26 H26A 109.5 . . ?
C7 C26 H26B 109.5 . . ?
H26A C26 H26B 109.5 . . ?
C7 C26 H26C 109.5 . . ?
H26A C26 H26C 109.5 . . ?
H26B C26 H26C 109.5 . . ?
C12 C27 H27A 109.5 . . ?
C12 C27 H27B 109.5 . . ?
H27A C27 H27B 109.5 . . ?
C12 C27 H27C 109.5 . . ?
H27A C27 H27C 109.5 . . ?
H27B C27 H27C 109.5 . . ?
C20 C28 H28A 109.5 . . ?
C20 C28 H28B 109.5 . . ?
H28A C28 H28B 109.5 . . ?
C20 C28 H28C 109.5 . . ?
H28A C28 H28C 109.5 . . ?
H28B C28 H28C 109.5 . . ?
O1 C29 N1 121.36(15) . . ?
O1 C29 C30 120.46(14) . . ?
N1 C29 C30 118.00(15) . . ?
C31 C30 C29 121.43(16) . . ?
C31 C30 H30 119.3 . . ?
C29 C30 H30 119.3 . . ?
C30 C31 C32B 125.0(6) . . ?
C30 C31 C35 123.72(17) . . ?
C32B C31 C35 111.1(7) . . ?
C30 C31 C32A 115.6(8) . . ?
C35 C31 C32A 120.5(8) . . ?
C31 C35 H35A 109.5 . . ?
C31 C35 H35B 109.5 . . ?
H35A C35 H35B 109.5 . . ?
C31 C35 H35C 109.5 . . ?
H35A C35 H35C 109.5 . . ?
H35B C35 H35C 109.5 . . ?
C33A C32A C31 111.1(9) . . ?
C33A C32A H32A 109.4 . . ?
C31 C32A H32A 109.4 . . ?
C33A C32A H32B 109.4 . . ?
C31 C32A H32B 109.4 . . ?
H32A C32A H32B 108.0 . . ?
O4A C33A C32A 112.8(9) . . ?
O4A C33A H33A 109.0 . . ?
C32A C33A H33A 109.0 . . ?
O4A C33A H33B 109.0 . . ?
C32A C33A H33B 109.0 . . ?
H33A C33A H33B 107.8 . . ?
C33A O4A H4A 109.5 . . ?
C31 C32B C33B 113.1(8) . . ?
C31 C32B H32C 109.0 . . ?
C33B C32B H32C 109.0 . . ?
C31 C32B H32D 109.0 . . ?
C33B C32B H32D 109.0 . . ?
H32C C32B H32D 107.8 . . ?
O4B C33B C32B 111.8(7) . . ?
O4B C33B H33C 109.3 . . ?
C32B C33B H33C 109.3 . . ?
O4B C33B H33D 109.3 . . ?
C32B C33B H33D 109.3 . . ?
H33C C33B H33D 107.9 . . ?
C33B O4B H4B 109.5 . . ?
C29 N1 O2 110.93(12) . . ?
C29 N1 C19 126.73(14) . . ?
O2 N1 C19 113.04(12) . . ?
N1 O2 C16 110.47(11) . . ?
C23 O3 H3O 109.5 . . ?

loop_
_geom_bond_atom_site_label_1
_geom_bond_atom_site_label_2
_geom_bond_distance
_geom_bond_site_symmetry_2
_geom_bond_publ_flag
C1 C3 1.525(3) . ?
C1 H1A 0.9600 . ?
C1 H1B 0.9600 . ?
C1 H1C 0.9600 . ?
C2 C3 1.527(3) . ?
C2 H2A 0.9600 . ?
C2 H2B 0.9600 . ?
C2 H2C 0.9600 . ?
C3 C4 1.541(3) . ?
C3 H3 0.9800 . ?
C4 C5 1.504(3) . ?
C4 C25 1.535(3) . ?
C4 H4 0.9800 . ?
C5 C6 1.325(3) . ?
C5 H5 0.9300 . ?
C6 C7 1.510(3) . ?
C6 H6 0.9300 . ?
C7 C26 1.537(2) . ?
C7 C8 1.546(2) . ?
C7 H7 0.9800 . ?
C8 C9 1.555(2) . ?
C8 C12 1.557(2) . ?
C8 H8 0.9800 . ?
C9 C10 1.547(2) . ?
C9 H9A 0.9700 . ?
C9 H9B 0.9700 . ?
C10 C11 1.526(2) . ?
C10 H10A 0.9700 . ?
C10 H10B 0.9700 . ?
C11 C16 1.515(2) . ?
C11 C12 1.555(2) . ?
C11 H11 0.9800 . ?
C12 C27 1.532(3) . ?
C12 C13 1.537(2) . ?
C13 C14 1.541(2) . ?
C13 H13A 0.9700 . ?
C13 H13B 0.9700 . ?
C14 C15 1.537(2) . ?
C14 H14A 0.9700 . ?
C14 H14B 0.9700 . ?
C15 C16 1.542(2) . ?
C15 C20 1.573(2) . ?
C15 H15 0.9800 . ?
C16 O2 1.4832(19) . ?
C16 C17 1.499(2) . ?
C17 C18 1.327(3) . ?
C17 H17 0.9300 . ?
C18 C19 1.505(3) . ?
C18 H18 0.9300 . ?
C19 N1 1.516(2) . ?
C19 C24 1.531(2) . ?
C19 C20 1.580(2) . ?
C20 C28 1.536(2) . ?
C20 C21 1.541(2) . ?
C21 C22 1.537(2) . ?
C21 H21A 0.9700 . ?
C21 H21B 0.9700 . ?
C22 C23 1.514(2) . ?
C22 H22A 0.9700 . ?
C22 H22B 0.9700 . ?
C23 O3 1.4324(19) . ?
C23 C24 1.529(3) . ?
C23 H23 0.9800 . ?
C24 H24A 0.9700 . ?
C24 H24B 0.9700 . ?
C25 H25A 0.9600 . ?
C25 H25B 0.9600 . ?
C25 H25C 0.9600 . ?
C26 H26A 0.9600 . ?
C26 H26B 0.9600 . ?
C26 H26C 0.9600 . ?
C27 H27A 0.9600 . ?
C27 H27B 0.9600 . ?
C27 H27C 0.9600 . ?
C28 H28A 0.9600 . ?
C28 H28B 0.9600 . ?
C28 H28C 0.9600 . ?
C29 O1 1.234(2) . ?
C29 N1 1.368(2) . ?
C29 C30 1.480(2) . ?
C30 C31 1.333(3) . ?
C30 H30 0.9300 . ?
C31 C32B 1.481(13) . ?
C31 C35 1.503(3) . ?
C31 C32A 1.555(15) . ?
C35 H35A 0.9600 . ?
C35 H35B 0.9600 . ?
C35 H35C 0.9600 . ?
C32A C33A 1.514(13) . ?
C32A H32A 0.9700 . ?
C32A H32B 0.9700 . ?
C33A O4A 1.435(11) . ?
C33A H33A 0.9700 . ?
C33A H33B 0.9700 . ?
O4A H4A 0.8200 . ?
C32B C33B 1.533(11) . ?
C32B H32C 0.9700 . ?
C32B H32D 0.9700 . ?
C33B O4B 1.429(9) . ?
C33B H33C 0.9700 . ?
C33B H33D 0.9700 . ?
O4B H4B 0.8200 . ?
N1 O2 1.4326(17) . ?
O3 H3O 0.8200 . ?

loop_
_geom_torsion_atom_site_label_1
_geom_torsion_atom_site_label_2
_geom_torsion_atom_site_label_3
_geom_torsion_atom_site_label_4
_geom_torsion
_geom_torsion_site_symmetry_1
_geom_torsion_site_symmetry_2
_geom_torsion_site_symmetry_3
_geom_torsion_site_symmetry_4
_geom_torsion_publ_flag
C1 C3 C4 C5 56.2(2) . . . . ?
C2 C3 C4 C5 -68.7(2) . . . . ?
C1 C3 C4 C25 -67.8(2) . . . . ?
C2 C3 C4 C25 167.25(19) . . . . ?
C25 C4 C5 C6 -112.6(2) . . . . ?
C3 C4 C5 C6 122.2(2) . . . . ?
C4 C5 C6 C7 175.22(17) . . . . ?
C5 C6 C7 C26 123.0(2) . . . . ?
C5 C6 C7 C8 -113.0(2) . . . . ?
C6 C7 C8 C9 50.3(2) . . . . ?
C26 C7 C8 C9 172.90(17) . . . . ?
C6 C7 C8 C12 170.75(15) . . . . ?
C26 C7 C8 C12 -66.7(2) . . . . ?
C7 C8 C9 C10 153.73(16) . . . . ?
C12 C8 C9 C10 24.42(19) . . . . ?
C8 C9 C10 C11 4.6(2) . . . . ?
C9 C10 C11 C16 -162.73(16) . . . . ?
C9 C10 C11 C12 -32.32(19) . . . . ?
C16 C11 C12 C27 64.0(2) . . . . ?
C10 C11 C12 C27 -69.22(19) . . . . ?
C16 C11 C12 C13 -57.80(19) . . . . ?
C10 C11 C12 C13 169.01(15) . . . . ?
C16 C11 C12 C8 -179.97(14) . . . . ?
C10 C11 C12 C8 46.84(17) . . . . ?
C7 C8 C12 C27 -47.6(2) . . . . ?
C9 C8 C12 C27 76.96(17) . . . . ?
C7 C8 C12 C13 78.7(2) . . . . ?
C9 C8 C12 C13 -156.71(15) . . . . ?
C7 C8 C12 C11 -166.99(15) . . . . ?
C9 C8 C12 C11 -42.44(17) . . . . ?
C27 C12 C13 C14 -67.38(19) . . . . ?
C11 C12 C13 C14 56.99(19) . . . . ?
C8 C12 C13 C14 166.39(15) . . . . ?
C12 C13 C14 C15 -57.2(2) . . . . ?
C13 C14 C15 C16 53.5(2) . . . . ?
C13 C14 C15 C20 -179.63(14) . . . . ?
C10 C11 C16 O2 -68.40(19) . . . . ?
C12 C11 C16 O2 165.49(13) . . . . ?
C10 C11 C16 C17 50.2(2) . . . . ?
C12 C11 C16 C17 -75.87(18) . . . . ?
C10 C11 C16 C15 -178.21(16) . . . . ?
C12 C11 C16 C15 55.68(19) . . . . ?
C14 C15 C16 O2 -161.90(14) . . . . ?
C20 C15 C16 O2 66.33(16) . . . . ?
C14 C15 C16 C17 81.95(18) . . . . ?
C20 C15 C16 C17 -49.82(18) . . . . ?
C14 C15 C16 C11 -51.97(19) . . . . ?
C20 C15 C16 C11 176.26(14) . . . . ?
O2 C16 C17 C18 -57.42(18) . . . . ?
C11 C16 C17 C18 -173.79(14) . . . . ?
C15 C16 C17 C18 56.07(19) . . . . ?
C16 C17 C18 C19 0.9(2) . . . . ?
C17 C18 C19 N1 55.96(17) . . . . ?
C17 C18 C19 C24 176.76(15) . . . . ?
C17 C18 C19 C20 -58.21(18) . . . . ?
C14 C15 C20 C28 -13.3(2) . . . . ?
C16 C15 C20 C28 115.33(15) . . . . ?
C14 C15 C20 C21 107.83(17) . . . . ?
C16 C15 C20 C21 -123.52(14) . . . . ?
C14 C15 C20 C19 -133.97(15) . . . . ?
C16 C15 C20 C19 -5.32(19) . . . . ?
C18 C19 C20 C28 -63.33(18) . . . . ?
N1 C19 C20 C28 -174.98(14) . . . . ?
C24 C19 C20 C28 64.51(18) . . . . ?
C18 C19 C20 C21 177.05(14) . . . . ?
N1 C19 C20 C21 65.40(16) . . . . ?
C24 C19 C20 C21 -55.11(18) . . . . ?
C18 C19 C20 C15 57.95(18) . . . . ?
N1 C19 C20 C15 -53.69(17) . . . . ?
C24 C19 C20 C15 -174.21(14) . . . . ?
C28 C20 C21 C22 -65.88(17) . . . . ?
C15 C20 C21 C22 171.97(13) . . . . ?
C19 C20 C21 C22 54.14(18) . . . . ?
C20 C21 C22 C23 -54.67(19) . . . . ?
C21 C22 C23 O3 175.70(15) . . . . ?
C21 C22 C23 C24 54.40(19) . . . . ?
O3 C23 C24 C19 -178.03(12) . . . . ?
C22 C23 C24 C19 -57.81(18) . . . . ?
C18 C19 C24 C23 -177.18(14) . . . . ?
N1 C19 C24 C23 -60.33(17) . . . . ?
C20 C19 C24 C23 58.22(18) . . . . ?
O1 C29 C30 C31 47.4(3) . . . . ?
N1 C29 C30 C31 -127.84(19) . . . . ?
C29 C30 C31 C32B -176.6(7) . . . . ?
C29 C30 C31 C35 9.1(3) . . . . ?
C29 C30 C31 C32A -165.9(7) . . . . ?
C30 C31 C32A C33A 113.8(10) . . . . ?
C35 C31 C32A C33A -61.5(11) . . . . ?
C31 C32A C33A O4A -65.7(15) . . . . ?
C30 C31 C32B C33B 117.2(7) . . . . ?
C35 C31 C32B C33B -68.0(9) . . . . ?
C31 C32B C33B O4B -57.1(13) . . . . ?
O1 C29 N1 O2 171.64(16) . . . . ?
C30 C29 N1 O2 -13.2(2) . . . . ?
O1 C29 N1 C19 27.7(3) . . . . ?
C30 C29 N1 C19 -157.09(16) . . . . ?
C18 C19 N1 C29 83.03(19) . . . . ?
C24 C19 N1 C29 -40.9(2) . . . . ?
C20 C19 N1 C29 -161.26(16) . . . . ?
C18 C19 N1 O2 -60.26(16) . . . . ?
C24 C19 N1 O2 175.81(13) . . . . ?
C20 C19 N1 O2 55.45(17) . . . . ?
C29 N1 O2 C16 -142.02(14) . . . . ?
C19 N1 O2 C16 7.12(17) . . . . ?
C17 C16 O2 N1 50.63(16) . . . . ?
C11 C16 O2 N1 175.99(12) . . . . ?
C15 C16 O2 N1 -69.28(15) . . . . ?
